data_1518573
loop_
_publ_author_name
'Kumar, N. N. Bhuvan'
'Kuznetsov, Dmitry M.'
'Kutateladze, Andrei G.'

_publ_section_title
;
 Intramolecular Cycloadditions of Photogenerated Azaxylylenes with
 Oxadiazoles Provide Direct Access to Versatile Polyheterocyclic
 Ketopiperazines Containing a Spiro-oxirane Moiety.
;
_journal_issue 3
_journal_name_full 'Organic letters'
_journal_page_first 438
_journal_page_last 441
_journal_paper_doi 10.1021/ol5033909
_journal_volume 17
_journal_year 2015
_chemical_formula_moiety 'C25 H20 N2 O4'
_chemical_formula_sum 'C25 H20 N2 O4'
_chemical_formula_weight 412.43
_space_group_IT_number 14
_symmetry_cell_setting monoclinic
_symmetry_space_group_name_Hall '-P 2ybc'
_symmetry_space_group_name_H-M 'P 1 21/c 1'
_atom_sites_solution_hydrogens geom
_atom_sites_solution_primary direct
_atom_sites_solution_secondary difmap
_audit_creation_method SHELXL-97
_cell_angle_alpha 90.00
_cell_angle_beta 98.931(14)
_cell_angle_gamma 90.00
_cell_formula_units_Z 4
_cell_length_a 10.359(3)
_cell_length_b 8.616(2)
_cell_length_c 22.998(5)
_cell_measurement_reflns_used 9463
_cell_measurement_temperature 296(2)
_cell_measurement_theta_max 27.03
_cell_measurement_theta_min 2.46
_cell_volume 2027.8(9)
_computing_cell_refinement 'Bruker SAINT'
_computing_data_collection 'Bruker APEX2'
_computing_data_reduction 'Bruker SAINT'
_computing_molecular_graphics 'Bruker SHELXTL'
_computing_publication_material 'Bruker SHELXTL'
_computing_structure_refinement 'SHELXL-97 (Sheldrick, 2008)'
_computing_structure_solution 'SHELXS-97 (Sheldrick, 2008)'
_diffrn_ambient_temperature 296(2)
_diffrn_detector_area_resol_mean 8.33
_diffrn_measured_fraction_theta_full 0.996
_diffrn_measured_fraction_theta_max 0.996
_diffrn_measurement_device_type 'Bruker D8 APEX II Diffractometer'
_diffrn_measurement_method '\f and \w scans'
_diffrn_radiation_monochromator graphite
_diffrn_radiation_source 'fine-focus sealed tube'
_diffrn_radiation_type MoK\a
_diffrn_radiation_wavelength 0.71073
_diffrn_reflns_av_R_equivalents 0.0655
_diffrn_reflns_av_sigmaI/netI 0.0282
_diffrn_reflns_limit_h_max 12
_diffrn_reflns_limit_h_min -12
_diffrn_reflns_limit_k_max 10
_diffrn_reflns_limit_k_min -10
_diffrn_reflns_limit_l_max 28
_diffrn_reflns_limit_l_min -28
_diffrn_reflns_number 82977
_diffrn_reflns_theta_full 25.70
_diffrn_reflns_theta_max 25.70
_diffrn_reflns_theta_min 1.79
_exptl_absorpt_coefficient_mu 0.093
_exptl_absorpt_correction_T_max 0.9936
_exptl_absorpt_correction_T_min 0.9806
_exptl_absorpt_correction_type multi-scan
_exptl_crystal_colour colourless
_exptl_crystal_density_diffrn 1.351
_exptl_crystal_density_method 'not measured'
_exptl_crystal_description Block
_exptl_crystal_F_000 864
_exptl_crystal_size_max 0.21
_exptl_crystal_size_mid 0.09
_exptl_crystal_size_min 0.07
_refine_diff_density_max 0.196
_refine_diff_density_min -0.251
_refine_diff_density_rms 0.047
_refine_ls_extinction_method none
_refine_ls_goodness_of_fit_ref 1.018
_refine_ls_matrix_type full
_refine_ls_number_parameters 281
_refine_ls_number_reflns 3850
_refine_ls_number_restraints 0
_refine_ls_restrained_S_all 1.018
_refine_ls_R_factor_all 0.0836
_refine_ls_R_factor_gt 0.0545
_refine_ls_shift/su_max 0.000
_refine_ls_shift/su_mean 0.000
_refine_ls_structure_factor_coef Fsqd
_refine_ls_weighting_details 'calc w=1/[\s^2^(Fo^2^)+(0.0762P)^2^+1.0169P] where P=(Fo^2^+2Fc^2^)/3'
_refine_ls_weighting_scheme calc
_refine_ls_wR_factor_gt 0.1330
_refine_ls_wR_factor_ref 0.1563
_reflns_number_gt 2727
_reflns_number_total 3850
_reflns_threshold_expression >2sigma(I)
_cod_data_source_file ol5033909_si_001.cif
_cod_data_source_block Compound2a
_cod_depositor_comments
;
The following automatic conversions were performed:

'_symmetry_cell_setting' value 'Monoclinic' changed to 'monoclinic'
according to
/home/saulius/struct/COD-crude-data--automatic-downloads/rss-feeds/ACS/lib/dictionaries/cif_core.dic
dictionary named 'cif_core.dic' version 2.4.2 from 2011-04-26.

Automatic conversion script
Id: cif_fix_values 2935 2014-11-11 08:27:57Z andrius 

 Adding full bibliography for 1518573--1518580.cif.
;
_cod_original_cell_volume 2027.6(9)
_cod_original_sg_symbol_H-M 'P2(1)/c  '
_cod_database_code 1518573

loop_
_symmetry_equiv_pos_as_xyz
'x, y, z'
'-x, y+1/2, -z+1/2'
'-x, -y, -z'
'x, -y-1/2, z-1/2'

loop_
_atom_site_label
_atom_site_type_symbol
_atom_site_fract_x
_atom_site_fract_y
_atom_site_fract_z
_atom_site_U_iso_or_equiv
_atom_site_adp_type
_atom_site_occupancy
_atom_site_symmetry_multiplicity
_atom_site_calc_flag
_atom_site_refinement_flags
O1 O 0.57460(15) 0.91286(17) -0.04161(7) 0.0484(4) Uani 1 1 d .
O2 O 0.39071(17) 0.45644(19) 0.07771(7) 0.0573(4) Uani 1 1 d .
O3 O 0.22925(15) 0.59104(17) -0.01436(6) 0.0469(4) Uani 1 1 d .
O4 O 0.17131(16) 0.98735(19) 0.03790(7) 0.0547(4) Uani 1 1 d .
H4 H 0.2465 1.0177 0.0384 0.082 Uiso 1 1 calc R
N1 N 0.55493(19) 0.6254(2) 0.07112(7) 0.0451(5) Uani 1 1 d .
N2 N 0.39988(16) 0.77061(19) -0.02500(7) 0.0372(4) Uani 1 1 d .
C1 C 0.6370(4) 0.7586(4) 0.29060(13) 0.0862(10) Uani 1 1 d .
H1 H 0.6378 0.8029 0.3275 0.103 Uiso 1 1 calc R
C2 C 0.5365(3) 0.7840(4) 0.24711(15) 0.0871(10) Uani 1 1 d .
H2 H 0.4668 0.8453 0.2543 0.105 Uiso 1 1 calc R
C3 C 0.5354(3) 0.7198(4) 0.19143(12) 0.0723(8) Uani 1 1 d .
H3 H 0.4649 0.7383 0.1620 0.087 Uiso 1 1 calc R
C4 C 0.6367(2) 0.6302(3) 0.17972(9) 0.0466(5) Uani 1 1 d .
C5 C 0.6414(2) 0.5537(3) 0.12082(10) 0.0523(6) Uani 1 1 d .
H5A H 0.7305 0.5573 0.1128 0.063 Uiso 1 1 calc R
H5B H 0.6174 0.4453 0.1234 0.063 Uiso 1 1 calc R
C6 C 0.4326(2) 0.5730(2) 0.05713(9) 0.0422(5) Uani 1 1 d .
C7 C 0.3414(2) 0.6705(2) 0.01374(9) 0.0396(5) Uani 1 1 d .
C8 C 0.2101(2) 0.7120(3) 0.02759(9) 0.0435(5) Uani 1 1 d .
C9 C 0.1605(2) 0.6560(3) 0.08194(10) 0.0533(6) Uani 1 1 d .
C10 C 0.0909(3) 0.5202(4) 0.08050(12) 0.0784(9) Uani 1 1 d .
H10 H 0.0766 0.4617 0.0461 0.094 Uiso 1 1 calc R
C11 C 0.0419(3) 0.4696(6) 0.12992(17) 0.1111(15) Uani 1 1 d .
H11 H -0.0063 0.3783 0.1286 0.133 Uiso 1 1 calc R
C12 C 0.0647(3) 0.5545(7) 0.18058(17) 0.1149(17) Uani 1 1 d .
H12 H 0.0325 0.5198 0.2139 0.138 Uiso 1 1 calc R
C13 C 0.1428(3) 0.9998(3) -0.15687(11) 0.0658(7) Uani 1 1 d .
H13 H 0.0872 1.0548 -0.1852 0.079 Uiso 1 1 calc R
C14 C 0.1049(2) 0.9662(3) -0.10344(11) 0.0580(6) Uani 1 1 d .
H14 H 0.0223 0.9956 -0.0965 0.070 Uiso 1 1 calc R
C15 C 0.1887(2) 0.8890(3) -0.05988(9) 0.0439(5) Uani 1 1 d .
C16 C 0.3113(2) 0.8456(2) -0.07136(8) 0.0390(5) Uani 1 1 d .
C17 C 0.5265(2) 0.8173(2) -0.01176(9) 0.0399(5) Uani 1 1 d .
C18 C 0.6089(2) 0.7536(3) 0.04248(10) 0.0486(6) Uani 1 1 d .
H18A H 0.6918 0.7208 0.0320 0.058 Uiso 1 1 calc R
H18B H 0.6269 0.8374 0.0708 0.058 Uiso 1 1 calc R
C19 C 0.1812(3) 0.7426(4) 0.13327(10) 0.0694(8) Uani 1 1 d .
H19 H 0.2265 0.8360 0.1345 0.083 Uiso 1 1 calc R
C20 C 0.1339(4) 0.6891(6) 0.18296(12) 0.0945(12) Uani 1 1 d .
H20 H 0.1496 0.7455 0.2178 0.113 Uiso 1 1 calc R
C21 C 0.1467(2) 0.8582(3) -0.00108(9) 0.0450(5) Uani 1 1 d .
H21 H 0.0521 0.8409 -0.0081 0.054 Uiso 1 1 calc R
C22 C 0.7371(4) 0.6671(5) 0.27970(13) 0.0974(11) Uani 1 1 d .
H22 H 0.8063 0.6470 0.3097 0.117 Uiso 1 1 calc R
C23 C 0.7374(3) 0.6038(4) 0.22468(12) 0.0757(8) Uani 1 1 d .
H23 H 0.8072 0.5420 0.2180 0.091 Uiso 1 1 calc R
C24 C 0.3483(2) 0.8741(3) -0.12600(9) 0.0470(5) Uani 1 1 d .
H24 H 0.4293 0.8411 -0.1339 0.056 Uiso 1 1 calc R
C25 C 0.2633(3) 0.9517(3) -0.16829(10) 0.0600(7) Uani 1 1 d .
H25 H 0.2876 0.9718 -0.2048 0.072 Uiso 1 1 calc R

loop_
_atom_site_aniso_label
_atom_site_aniso_U_11
_atom_site_aniso_U_22
_atom_site_aniso_U_33
_atom_site_aniso_U_23
_atom_site_aniso_U_13
_atom_site_aniso_U_12
O1 0.0507(9) 0.0479(9) 0.0483(9) 0.0004(7) 0.0135(7) -0.0053(7)
O2 0.0721(11) 0.0486(9) 0.0535(10) 0.0110(7) 0.0166(8) 0.0024(8)
O3 0.0569(10) 0.0488(9) 0.0358(8) -0.0055(6) 0.0097(7) -0.0098(7)
O4 0.0546(10) 0.0632(10) 0.0496(10) -0.0155(8) 0.0185(8) -0.0054(8)
N1 0.0563(12) 0.0446(10) 0.0339(10) 0.0010(7) 0.0050(8) 0.0060(8)
N2 0.0425(10) 0.0390(9) 0.0317(9) 0.0004(7) 0.0105(7) 0.0018(7)
C1 0.104(3) 0.115(3) 0.0427(16) -0.0214(16) 0.0210(17) -0.028(2)
C2 0.090(2) 0.106(3) 0.071(2) -0.0288(18) 0.0331(19) 0.0059(19)
C3 0.0732(18) 0.094(2) 0.0502(15) -0.0154(14) 0.0102(13) 0.0193(16)
C4 0.0519(14) 0.0498(13) 0.0385(12) 0.0008(9) 0.0083(10) -0.0006(10)
C5 0.0638(15) 0.0528(13) 0.0392(13) -0.0012(10) 0.0042(11) 0.0162(11)
C6 0.0547(14) 0.0397(12) 0.0338(11) -0.0037(9) 0.0118(10) 0.0032(10)
C7 0.0470(12) 0.0389(11) 0.0337(11) -0.0015(8) 0.0089(9) -0.0040(9)
C8 0.0461(13) 0.0536(13) 0.0315(11) -0.0054(9) 0.0086(9) -0.0057(10)
C9 0.0418(13) 0.0833(18) 0.0357(12) 0.0075(11) 0.0087(10) 0.0016(12)
C10 0.0644(18) 0.119(3) 0.0493(16) 0.0238(16) 0.0016(13) -0.0302(17)
C11 0.072(2) 0.185(4) 0.073(2) 0.060(3) 0.0007(18) -0.041(2)
C12 0.061(2) 0.229(5) 0.058(2) 0.059(3) 0.0185(17) 0.004(3)
C13 0.0719(18) 0.0845(19) 0.0375(14) 0.0080(12) -0.0030(12) 0.0132(14)
C14 0.0533(15) 0.0721(17) 0.0473(14) 0.0005(12) 0.0036(11) 0.0123(12)
C15 0.0456(13) 0.0478(12) 0.0381(12) -0.0014(9) 0.0059(10) 0.0010(10)
C16 0.0480(13) 0.0370(11) 0.0319(11) -0.0025(8) 0.0061(9) -0.0021(9)
C17 0.0451(13) 0.0365(11) 0.0402(12) -0.0052(9) 0.0135(10) 0.0014(9)
C18 0.0517(14) 0.0457(12) 0.0461(13) -0.0031(10) 0.0006(10) -0.0024(10)
C19 0.0690(17) 0.104(2) 0.0374(14) 0.0023(13) 0.0138(12) 0.0226(15)
C20 0.084(2) 0.166(4) 0.0375(16) 0.0152(19) 0.0216(15) 0.038(2)
C21 0.0420(12) 0.0554(13) 0.0387(12) -0.0073(9) 0.0097(9) 0.0002(10)
C22 0.096(3) 0.145(3) 0.0450(17) -0.0145(19) -0.0069(16) 0.002(2)
C23 0.0681(18) 0.107(2) 0.0501(16) -0.0098(15) 0.0014(14) 0.0145(16)
C24 0.0557(14) 0.0503(13) 0.0363(12) -0.0041(9) 0.0113(10) -0.0012(10)
C25 0.0768(18) 0.0694(16) 0.0336(13) 0.0028(11) 0.0083(12) -0.0032(14)

loop_
_atom_type_symbol
_atom_type_description
_atom_type_scat_dispersion_real
_atom_type_scat_dispersion_imag
_atom_type_scat_source
C C 0.0033 0.0016 'International Tables Vol C Tables 4.2.6.8 and 6.1.1.4'
H H 0.0000 0.0000 'International Tables Vol C Tables 4.2.6.8 and 6.1.1.4'
N N 0.0061 0.0033 'International Tables Vol C Tables 4.2.6.8 and 6.1.1.4'
O O 0.0106 0.0060 'International Tables Vol C Tables 4.2.6.8 and 6.1.1.4'

loop_
_geom_angle_atom_site_label_1
_geom_angle_atom_site_label_2
_geom_angle_atom_site_label_3
_geom_angle
C7 O3 C8 62.45(13)
C21 O4 H4 109.5
C6 N1 C18 124.67(18)
C6 N1 C5 118.95(19)
C18 N1 C5 116.32(19)
C17 N2 C7 121.50(17)
C17 N2 C16 120.79(17)
C7 N2 C16 116.37(16)
C2 C1 C22 118.9(3)
C2 C1 H1 120.6
C22 C1 H1 120.6
C1 C2 C3 120.9(3)
C1 C2 H2 119.5
C3 C2 H2 119.5
C4 C3 C2 120.7(3)
C4 C3 H3 119.7
C2 C3 H3 119.7
C3 C4 C23 117.7(2)
C3 C4 C5 123.8(2)
C23 C4 C5 118.5(2)
N1 C5 C4 114.29(18)
N1 C5 H5A 108.7
C4 C5 H5A 108.7
N1 C5 H5B 108.7
C4 C5 H5B 108.7
H5A C5 H5B 107.6
O2 C6 N1 124.5(2)
O2 C6 C7 119.2(2)
N1 C6 C7 116.22(18)
O3 C7 N2 113.69(16)
O3 C7 C8 60.08(13)
N2 C7 C8 118.37(18)
O3 C7 C6 114.58(17)
N2 C7 C6 117.36(18)
C8 C7 C6 119.28(17)
O3 C8 C7 57.48(13)
O3 C8 C9 114.92(19)
C7 C8 C9 122.88(19)
O3 C8 C21 113.54(16)
C7 C8 C21 116.93(18)
C9 C8 C21 116.48(19)
C10 C9 C19 119.4(2)
C10 C9 C8 120.0(2)
C19 C9 C8 120.6(2)
C9 C10 C11 120.4(3)
C9 C10 H10 119.8
C11 C10 H10 119.8
C12 C11 C10 119.7(4)
C12 C11 H11 120.2
C10 C11 H11 120.2
C20 C12 C11 120.8(3)
C20 C12 H12 119.6
C11 C12 H12 119.6
C14 C13 C25 119.9(2)
C14 C13 H13 120.0
C25 C13 H13 120.0
C13 C14 C15 120.7(2)
C13 C14 H14 119.7
C15 C14 H14 119.7
C16 C15 C14 118.7(2)
C16 C15 C21 121.55(19)
C14 C15 C21 119.7(2)
C15 C16 C24 120.8(2)
C15 C16 N2 118.33(17)
C24 C16 N2 120.84(19)
O1 C17 N2 122.33(19)
O1 C17 C18 118.81(19)
N2 C17 C18 118.83(18)
N1 C18 C17 116.63(18)
N1 C18 H18A 108.1
C17 C18 H18A 108.1
N1 C18 H18B 108.1
C17 C18 H18B 108.1
H18A C18 H18B 107.3
C9 C19 C20 119.6(3)
C9 C19 H19 120.2
C20 C19 H19 120.2
C12 C20 C19 120.0(4)
C12 C20 H20 120.0
C19 C20 H20 120.0
O4 C21 C15 112.20(18)
O4 C21 C8 110.51(17)
C15 C21 C8 111.69(17)
O4 C21 H21 107.4
C15 C21 H21 107.4
C8 C21 H21 107.4
C1 C22 C23 120.6(3)
C1 C22 H22 119.7
C23 C22 H22 119.7
C4 C23 C22 121.2(3)
C4 C23 H23 119.4
C22 C23 H23 119.4
C25 C24 C16 119.2(2)
C25 C24 H24 120.4
C16 C24 H24 120.4
C13 C25 C24 120.6(2)
C13 C25 H25 119.7
C24 C25 H25 119.7

loop_
_geom_bond_atom_site_label_1
_geom_bond_atom_site_label_2
_geom_bond_distance
O1 C17 1.227(2)
O2 C6 1.219(3)
O3 C7 1.415(3)
O3 C8 1.454(2)
O4 C21 1.427(3)
O4 H4 0.8200
N1 C6 1.336(3)
N1 C18 1.443(3)
N1 C5 1.474(3)
N2 C17 1.360(3)
N2 C7 1.440(2)
N2 C16 1.446(3)
C1 C2 1.345(5)
C1 C22 1.357(5)
C1 H1 0.9300
C2 C3 1.393(4)
C2 H2 0.9300
C3 C4 1.363(3)
C3 H3 0.9300
C4 C23 1.369(4)
C4 C5 1.514(3)
C5 H5A 0.9700
C5 H5B 0.9700
C6 C7 1.517(3)
C7 C8 1.488(3)
C8 C9 1.503(3)
C8 C21 1.522(3)
C9 C10 1.372(4)
C9 C19 1.385(4)
C10 C11 1.385(4)
C10 H10 0.9300
C11 C12 1.364(6)
C11 H11 0.9300
C12 C20 1.361(6)
C12 H12 0.9300
C13 C14 1.378(4)
C13 C25 1.379(4)
C13 H13 0.9300
C14 C15 1.389(3)
C14 H14 0.9300
C15 C16 1.388(3)
C15 C21 1.507(3)
C16 C24 1.391(3)
C17 C18 1.502(3)
C18 H18A 0.9700
C18 H18B 0.9700
C19 C20 1.390(4)
C19 H19 0.9300
C20 H20 0.9300
C21 H21 0.9800
C22 C23 1.378(4)
C22 H22 0.9300
C23 H23 0.9300
C24 C25 1.379(3)
C24 H24 0.9300
C25 H25 0.9300
